data_1530585
loop_
_publ_author_name
'Piffard, Y.'
'Verbaere, A.'
'Kinoshita, M.'

_publ_section_title
;
 beta- Zr2 (P O4)2 (S O4): A zirconium phosphato-sulfate with a Sc2 (W
 O4)3 structure. A comparison between garnet, Nasicon and Sc2 (W O4)3
 structure types
;
_journal_name_full 'Journal of Solid State Chemistry'
_journal_page_first 121
_journal_page_last 130
_journal_volume 71
_journal_year 1987
_chemical_formula_sum 'O12 P2 S Zr2'
_chemical_name_systematic 'Zr2 (P O4)2 (S O4)'
_space_group_IT_number 60
_symmetry_space_group_name_Hall '-P 2n 2ab'
_symmetry_space_group_name_H-M 'P b c n'
_cell_angle_alpha 90
_cell_angle_beta 90
_cell_angle_gamma 90
_cell_formula_units_Z 4
_cell_length_a 12.3742
_cell_length_b 8.867
_cell_length_c 8.951
_cell_volume 982.122
_citation_journal_id_ASTM JSSCBI
_cod_data_source_file Piffard_JSSCBI_1987_1492.cif
_cod_data_source_block O12P2S1Zr2
_cod_original_cell_volume 982.1219
_cod_original_formula_sum 'O12 P2 S1 Zr2'
_cod_database_code 1530585

loop_
_symmetry_equiv_pos_as_xyz
x,y,z
-x+1/2,-y+1/2,z+1/2
x+1/2,-y+1/2,-z
-x,y,-z+1/2
-x,-y,-z
x-1/2,y-1/2,-z-1/2
-x-1/2,y-1/2,z
x,-y,z-1/2

loop_
_atom_site_label
_atom_site_type_symbol
_atom_site_fract_x
_atom_site_fract_y
_atom_site_fract_z
_atom_site_occupancy
_atom_site_U_iso_or_equiv
O2 O-2 0.063 0.367 0.146 1 0.0
P2 P+5 0.3538 0.392 0.1094 0.67 0.0
O3 O-2 0.2708 0.325 0.01 1 0.0
S2 S+6 0.3538 0.392 0.1094 0.33 0.0
O4 O-2 0.4213 0.06 0.334 1 0.0
P1 P+5 0 0.4646 0.25 0.67 0.0
Zr1 Zr+4 0.3839 0.2497 0.4639 1 0.0
S1 S+6 0 0.4646 0.25 0.33 0.0
O6 O-2 0.3316 0.355 0.27 1 0.0
O5 O-2 0.4634 0.332 0.07 1 0.0
O1 O-2 0.1478 0.06 0.092 1 0.0
